data_7104186
loop_
_publ_author_name
'Pattacini, Roberto'
'Jie, Suyun'
'Braunstein, Pierre'

_publ_section_title
;
 Facile dichloromethane activation and phosphine methylation. Isolation
 of unprecedented zwitterionic organozinc and organocobalt
 intermediates.
;
_journal_issue 8
_journal_name_full 'Chemical communications (Cambridge, England)'
_journal_page_first 890
_journal_page_last 892
_journal_paper_doi 10.1039/b817728g
_journal_volume 34
_journal_year 2009
_chemical_formula_moiety '2(C9 H14 P), Cl4 Zn, C H Cl3'
_chemical_formula_sum 'C19 H29 Cl7 P2 Zn'
_chemical_formula_weight 632.88
_space_group_IT_number 14
_symmetry_cell_setting monoclinic
_symmetry_Int_Tables_number 14
_symmetry_space_group_name_Hall '-P 2ybc'
_symmetry_space_group_name_H-M 'P 1 21/c 1'
_atom_sites_solution_hydrogens geom
_atom_sites_solution_primary direct
_atom_sites_solution_secondary difmap
_audit_creation_method SHELXL-97
_cell_angle_alpha 90.00
_cell_angle_beta 97.869(2)
_cell_angle_gamma 90.00
_cell_formula_units_Z 4
_cell_length_a 9.3861(3)
_cell_length_b 15.8823(8)
_cell_length_c 19.1608(9)
_cell_measurement_reflns_used 4440
_cell_measurement_temperature 173(2)
_cell_measurement_theta_max 25.340
_cell_measurement_theta_min 0.998
_cell_volume 2829.5(2)
_computing_cell_refinement 'HKL Scalepack (Otwinowski & Minor 1997)'
_computing_data_reduction 'HKL Denzo and Scalepack (Otwinowski & Minor 1997)'
_computing_molecular_graphics ORTEP-3
_computing_publication_material PLATON
_computing_structure_refinement 'SHELXL-97 (Sheldrick, 1997)'
_computing_structure_solution 'SHELXS-97 (Sheldrick, 1997)'
_diffrn_ambient_temperature 173(2)
_diffrn_detector_area_resol_mean 9
_diffrn_measured_fraction_theta_full 0.995
_diffrn_measured_fraction_theta_max 0.995
_diffrn_measurement_device_type KappaCCD
_diffrn_measurement_method CCD
_diffrn_radiation_monochromator graphite
_diffrn_radiation_source 'fine-focus sealed tube'
_diffrn_radiation_type MoK\a
_diffrn_radiation_wavelength 0.71073
_diffrn_reflns_av_R_equivalents 0.0363
_diffrn_reflns_av_sigmaI/netI 0.0646
_diffrn_reflns_limit_h_max 12
_diffrn_reflns_limit_h_min -11
_diffrn_reflns_limit_k_max 19
_diffrn_reflns_limit_k_min -20
_diffrn_reflns_limit_l_max 24
_diffrn_reflns_limit_l_min -24
_diffrn_reflns_number 11111
_diffrn_reflns_theta_full 27.50
_diffrn_reflns_theta_max 27.50
_diffrn_reflns_theta_min 1.67
_exptl_absorpt_coefficient_mu 1.649
_exptl_absorpt_correction_type none
_exptl_crystal_colour colorless
_exptl_crystal_density_diffrn 1.486
_exptl_crystal_density_method 'not measured'
_exptl_crystal_description prism
_exptl_crystal_F_000 1288
_exptl_crystal_size_max 0.12
_exptl_crystal_size_mid 0.12
_exptl_crystal_size_min 0.10
_refine_diff_density_max 0.407
_refine_diff_density_min -0.377
_refine_diff_density_rms 0.078
_refine_ls_extinction_method none
_refine_ls_goodness_of_fit_ref 1.042
_refine_ls_hydrogen_treatment constr
_refine_ls_matrix_type full
_refine_ls_number_parameters 268
_refine_ls_number_reflns 6462
_refine_ls_number_restraints 0
_refine_ls_restrained_S_all 1.042
_refine_ls_R_factor_all 0.0732
_refine_ls_R_factor_gt 0.0385
_refine_ls_shift/su_max 0.003
_refine_ls_shift/su_mean 0.000
_refine_ls_structure_factor_coef Fsqd
_refine_ls_weighting_details 'calc w=1/[\s^2^(Fo^2^)+(0.0252P)^2^+0.0000P] where P=(Fo^2^+2Fc^2^)/3'
_refine_ls_weighting_scheme calc
_refine_ls_wR_factor_gt 0.0667
_refine_ls_wR_factor_ref 0.0752
_reflns_number_gt 4445
_reflns_number_total 6462
_reflns_threshold_expression >2sigma(I)
_cod_data_source_file b817728g.txt
_cod_data_source_block (PhPMe3)2(ZnCl4)
_cod_original_sg_symbol_H-M 'P 21/c'
_cod_database_code 7104186

loop_
_symmetry_equiv_pos_as_xyz
'x, y, z'
'-x, y+1/2, -z+1/2'
'-x, -y, -z'
'x, -y-1/2, z-1/2'

loop_
_atom_site_label
_atom_site_type_symbol
_atom_site_fract_x
_atom_site_fract_y
_atom_site_fract_z
_atom_site_U_iso_or_equiv
_atom_site_adp_type
_atom_site_occupancy
_atom_site_symmetry_multiplicity
_atom_site_calc_flag
_atom_site_refinement_flags
_atom_site_disorder_assembly
_atom_site_disorder_group
Zn1 Zn 0.17829(3) 0.389561(19) 0.672212(15) 0.02420(9) Uani 1 1 d . . .
Cl1 Cl 0.03209(7) 0.50123(5) 0.68368(4) 0.0457(2) Uani 1 1 d . . .
Cl2 Cl 0.39056(6) 0.43462(5) 0.63963(4) 0.03532(17) Uani 1 1 d . . .
Cl3 Cl 0.23280(6) 0.33348(4) 0.78233(3) 0.03129(16) Uani 1 1 d . . .
Cl4 Cl 0.07844(6) 0.29146(5) 0.59547(3) 0.03602(18) Uani 1 1 d . . .
Cl5 Cl -0.05076(7) 0.40734(5) 0.89938(4) 0.0510(2) Uani 1 1 d . . .
Cl6 Cl 0.23061(7) 0.46698(5) 0.95637(4) 0.0480(2) Uani 1 1 d . . .
Cl7 Cl 0.02200(7) 0.58302(5) 0.88594(4) 0.04324(19) Uani 1 1 d . . .
P1 P 0.70891(6) 0.26304(4) 0.72415(3) 0.02428(16) Uani 1 1 d . . .
P2 P 0.31425(6) 0.12820(4) 0.90094(3) 0.02288(16) Uani 1 1 d . . .
C1 C 0.8771(2) 0.22318(18) 0.76532(15) 0.0384(7) Uani 1 1 d . . .
H1A H 0.8612 0.1853 0.8025 0.058 Uiso 1 1 calc R . .
H1B H 0.9366 0.2691 0.7844 0.058 Uiso 1 1 calc R . .
H1C H 0.9241 0.1937 0.7312 0.058 Uiso 1 1 calc R . .
C2 C 0.7393(3) 0.33236(17) 0.65524(14) 0.0355(7) Uani 1 1 d . . .
H2A H 0.7909 0.3033 0.6226 0.053 Uiso 1 1 calc R . .
H2B H 0.7948 0.3797 0.6746 0.053 Uiso 1 1 calc R . .
H2C H 0.6487 0.3516 0.6312 0.053 Uiso 1 1 calc R . .
C3 C 0.6238(3) 0.32061(17) 0.78679(13) 0.0331(7) Uani 1 1 d . . .
H3A H 0.5303 0.3387 0.7654 0.050 Uiso 1 1 calc R . .
H3B H 0.6811 0.3689 0.8022 0.050 Uiso 1 1 calc R . .
H3C H 0.6142 0.2852 0.8265 0.050 Uiso 1 1 calc R . .
C4 C 0.5942(2) 0.17820(16) 0.68975(12) 0.0218(6) Uani 1 1 d . . .
C5 C 0.6343(2) 0.09447(17) 0.70062(13) 0.0297(6) Uani 1 1 d . . .
H5 H 0.7227 0.0812 0.7264 0.036 Uiso 1 1 calc R . .
C6 C 0.5431(2) 0.03096(17) 0.67319(14) 0.0330(7) Uani 1 1 d . . .
H6 H 0.5702 -0.0250 0.6805 0.040 Uiso 1 1 calc R . .
C7 C 0.4116(2) 0.05044(18) 0.63493(13) 0.0314(6) Uani 1 1 d . . .
H7 H 0.3509 0.0074 0.6160 0.038 Uiso 1 1 calc R . .
C8 C 0.3697(3) 0.13319(17) 0.62461(13) 0.0294(6) Uani 1 1 d . . .
H8 H 0.2804 0.1458 0.5994 0.035 Uiso 1 1 calc R . .
C9 C 0.4604(2) 0.19754(17) 0.65170(12) 0.0263(6) Uani 1 1 d . . .
H9 H 0.4324 0.2534 0.6446 0.032 Uiso 1 1 calc R . .
C10 C 0.3131(2) 0.10714(17) 0.80932(12) 0.0303(6) Uani 1 1 d . . .
H10A H 0.3126 0.1593 0.7840 0.045 Uiso 1 1 calc R . .
H10B H 0.2287 0.0753 0.7919 0.045 Uiso 1 1 calc R . .
H10C H 0.3973 0.0754 0.8027 0.045 Uiso 1 1 calc R . .
C11 C 0.3121(3) 0.03126(16) 0.94728(13) 0.0308(6) Uani 1 1 d . . .
H11A H 0.3934 -0.0022 0.9390 0.046 Uiso 1 1 calc R . .
H11B H 0.2250 0.0014 0.9310 0.046 Uiso 1 1 calc R . .
H11C H 0.3169 0.0423 0.9968 0.046 Uiso 1 1 calc R . .
C12 C 0.1583(2) 0.18586(17) 0.91510(13) 0.0300(6) Uani 1 1 d . . .
H12A H 0.1610 0.1969 0.9645 0.045 Uiso 1 1 calc R . .
H12B H 0.0740 0.1536 0.8985 0.045 Uiso 1 1 calc R . .
H12C H 0.1557 0.2382 0.8899 0.045 Uiso 1 1 calc R . .
C13 C 0.4744(2) 0.18589(16) 0.93332(12) 0.0239(6) Uani 1 1 d . . .
C14 C 0.4680(3) 0.26654(18) 0.95957(14) 0.0363(7) Uani 1 1 d . . .
H14 H 0.3793 0.2923 0.9604 0.044 Uiso 1 1 calc R . .
C15 C 0.5935(3) 0.3093(2) 0.98474(15) 0.0461(8) Uani 1 1 d . . .
H15 H 0.5888 0.3637 1.0021 0.055 Uiso 1 1 calc R . .
C16 C 0.7253(3) 0.2710(2) 0.98405(14) 0.0456(8) Uani 1 1 d . . .
H16 H 0.8092 0.2996 1.0014 0.055 Uiso 1 1 calc R . .
C17 C 0.7329(3) 0.1911(2) 0.95789(15) 0.0434(8) Uani 1 1 d . . .
H17 H 0.8220 0.1657 0.9573 0.052 Uiso 1 1 calc R . .
C18 C 0.6079(2) 0.14784(18) 0.93223(14) 0.0322(7) Uani 1 1 d . . .
H18 H 0.6134 0.0937 0.9144 0.039 Uiso 1 1 calc R . .
C19 C 0.0874(2) 0.47905(17) 0.88759(14) 0.0321(6) Uani 1 1 d . . .
H19 H 0.1221 0.4670 0.8427 0.039 Uiso 1 1 calc R . .

loop_
_atom_site_aniso_label
_atom_site_aniso_U_11
_atom_site_aniso_U_22
_atom_site_aniso_U_33
_atom_site_aniso_U_23
_atom_site_aniso_U_13
_atom_site_aniso_U_12
Zn1 0.02032(15) 0.02337(17) 0.02899(17) 0.00099(14) 0.00369(12) 0.00029(12)
Cl1 0.0301(3) 0.0309(4) 0.0721(6) -0.0112(4) -0.0071(3) 0.0101(3)
Cl2 0.0274(3) 0.0391(4) 0.0405(4) 0.0119(4) 0.0087(3) -0.0055(3)
Cl3 0.0331(3) 0.0323(4) 0.0292(4) 0.0052(3) 0.0067(3) -0.0013(3)
Cl4 0.0320(3) 0.0383(4) 0.0372(4) -0.0107(3) 0.0029(3) -0.0037(3)
Cl5 0.0438(4) 0.0433(5) 0.0686(6) -0.0091(4) 0.0174(4) -0.0108(3)
Cl6 0.0451(4) 0.0499(5) 0.0460(5) -0.0014(4) -0.0042(3) 0.0059(4)
Cl7 0.0489(4) 0.0335(4) 0.0487(5) 0.0015(4) 0.0117(3) 0.0092(3)
P1 0.0185(3) 0.0256(4) 0.0283(4) -0.0017(3) 0.0015(3) 0.0002(3)
P2 0.0212(3) 0.0253(4) 0.0224(3) -0.0007(3) 0.0037(3) -0.0006(3)
C1 0.0229(13) 0.0379(18) 0.0504(18) -0.0069(15) -0.0090(13) 0.0035(13)
C2 0.0316(14) 0.0350(17) 0.0411(17) 0.0026(14) 0.0089(12) -0.0084(13)
C3 0.0282(13) 0.0365(17) 0.0350(16) -0.0064(14) 0.0063(12) 0.0035(12)
C4 0.0193(12) 0.0234(14) 0.0234(13) -0.0003(11) 0.0053(10) -0.0006(10)
C5 0.0215(12) 0.0315(17) 0.0350(16) 0.0027(13) -0.0003(11) 0.0018(12)
C6 0.0335(15) 0.0214(15) 0.0452(17) 0.0029(14) 0.0094(13) -0.0007(12)
C7 0.0284(14) 0.0327(17) 0.0327(15) -0.0023(13) 0.0025(12) -0.0107(12)
C8 0.0205(13) 0.0388(18) 0.0277(14) 0.0012(13) -0.0011(11) -0.0034(12)
C9 0.0246(13) 0.0253(15) 0.0282(14) 0.0041(12) 0.0013(11) 0.0008(11)
C10 0.0302(14) 0.0353(17) 0.0265(15) -0.0035(13) 0.0074(11) -0.0037(12)
C11 0.0318(14) 0.0293(16) 0.0306(15) 0.0009(13) 0.0014(12) -0.0008(12)
C12 0.0268(13) 0.0312(16) 0.0328(15) 0.0028(13) 0.0069(11) 0.0053(12)
C13 0.0246(12) 0.0252(15) 0.0216(14) 0.0016(12) 0.0019(11) -0.0017(11)
C14 0.0383(15) 0.0359(18) 0.0356(16) -0.0086(14) 0.0080(13) -0.0030(13)
C15 0.064(2) 0.0374(19) 0.0372(18) -0.0095(15) 0.0086(15) -0.0205(16)
C16 0.0435(18) 0.062(2) 0.0288(17) 0.0048(16) -0.0046(14) -0.0299(17)
C17 0.0262(14) 0.055(2) 0.0464(18) 0.0137(17) -0.0031(13) -0.0065(15)
C18 0.0277(14) 0.0303(16) 0.0377(16) 0.0037(14) 0.0020(12) -0.0037(12)
C19 0.0322(14) 0.0328(17) 0.0318(15) -0.0035(13) 0.0060(12) 0.0024(12)

loop_
_atom_type_symbol
_atom_type_description
_atom_type_scat_dispersion_real
_atom_type_scat_dispersion_imag
_atom_type_scat_source
Zn Zn 0.2839 1.4301 'International Tables Vol C Tables 4.2.6.8 and 6.1.1.4'
Cl Cl 0.1484 0.1585 'International Tables Vol C Tables 4.2.6.8 and 6.1.1.4'
P P 0.1023 0.0942 'International Tables Vol C Tables 4.2.6.8 and 6.1.1.4'
C C 0.0033 0.0016 'International Tables Vol C Tables 4.2.6.8 and 6.1.1.4'
H H 0.0000 0.0000 'International Tables Vol C Tables 4.2.6.8 and 6.1.1.4'

loop_
_geom_angle_atom_site_label_1
_geom_angle_atom_site_label_2
_geom_angle_atom_site_label_3
_geom_angle
_geom_angle_site_symmetry_1
_geom_angle_site_symmetry_3
_geom_angle_publ_flag
Cl4 Zn1 Cl1 113.55(3) . . ?
Cl4 Zn1 Cl3 110.70(3) . . ?
Cl1 Zn1 Cl3 106.09(3) . . ?
Cl4 Zn1 Cl2 109.78(3) . . ?
Cl1 Zn1 Cl2 110.07(3) . . ?
Cl3 Zn1 Cl2 106.35(2) . . ?
C2 P1 C1 109.11(13) . . ?
C2 P1 C3 108.41(13) . . ?
C1 P1 C3 109.61(12) . . ?
C2 P1 C4 110.05(12) . . ?
C1 P1 C4 110.28(12) . . ?
C3 P1 C4 109.34(12) . . ?
C12 P2 C11 107.69(12) . . ?
C12 P2 C10 110.61(12) . . ?
C11 P2 C10 109.25(13) . . ?
C12 P2 C13 110.59(12) . . ?
C11 P2 C13 109.57(11) . . ?
C10 P2 C13 109.11(11) . . ?
P1 C1 H1A 109.5 . . ?
P1 C1 H1B 109.5 . . ?
H1A C1 H1B 109.5 . . ?
P1 C1 H1C 109.5 . . ?
H1A C1 H1C 109.5 . . ?
H1B C1 H1C 109.5 . . ?
P1 C2 H2A 109.5 . . ?
P1 C2 H2B 109.5 . . ?
H2A C2 H2B 109.5 . . ?
P1 C2 H2C 109.5 . . ?
H2A C2 H2C 109.5 . . ?
H2B C2 H2C 109.5 . . ?
P1 C3 H3A 109.5 . . ?
P1 C3 H3B 109.5 . . ?
H3A C3 H3B 109.5 . . ?
P1 C3 H3C 109.5 . . ?
H3A C3 H3C 109.5 . . ?
H3B C3 H3C 109.5 . . ?
C5 C4 C9 119.6(2) . . ?
C5 C4 P1 121.85(17) . . ?
C9 C4 P1 118.56(19) . . ?
C6 C5 C4 120.1(2) . . ?
C6 C5 H5 119.9 . . ?
C4 C5 H5 119.9 . . ?
C5 C6 C7 120.1(3) . . ?
C5 C6 H6 120.0 . . ?
C7 C6 H6 120.0 . . ?
C8 C7 C6 120.4(2) . . ?
C8 C7 H7 119.8 . . ?
C6 C7 H7 119.8 . . ?
C7 C8 C9 120.1(2) . . ?
C7 C8 H8 120.0 . . ?
C9 C8 H8 120.0 . . ?
C8 C9 C4 119.7(2) . . ?
C8 C9 H9 120.1 . . ?
C4 C9 H9 120.1 . . ?
P2 C10 H10A 109.5 . . ?
P2 C10 H10B 109.5 . . ?
H10A C10 H10B 109.5 . . ?
P2 C10 H10C 109.5 . . ?
H10A C10 H10C 109.5 . . ?
H10B C10 H10C 109.5 . . ?
P2 C11 H11A 109.5 . . ?
P2 C11 H11B 109.5 . . ?
H11A C11 H11B 109.5 . . ?
P2 C11 H11C 109.5 . . ?
H11A C11 H11C 109.5 . . ?
H11B C11 H11C 109.5 . . ?
P2 C12 H12A 109.5 . . ?
P2 C12 H12B 109.5 . . ?
H12A C12 H12B 109.5 . . ?
P2 C12 H12C 109.5 . . ?
H12A C12 H12C 109.5 . . ?
H12B C12 H12C 109.5 . . ?
C14 C13 C18 119.4(2) . . ?
C14 C13 P2 121.53(19) . . ?
C18 C13 P2 119.0(2) . . ?
C13 C14 C15 120.2(3) . . ?
C13 C14 H14 119.9 . . ?
C15 C14 H14 119.9 . . ?
C16 C15 C14 120.1(3) . . ?
C16 C15 H15 120.0 . . ?
C14 C15 H15 120.0 . . ?
C17 C16 C15 120.2(3) . . ?
C17 C16 H16 119.9 . . ?
C15 C16 H16 119.9 . . ?
C16 C17 C18 120.3(3) . . ?
C16 C17 H17 119.9 . . ?
C18 C17 H17 119.9 . . ?
C17 C18 C13 119.8(3) . . ?
C17 C18 H18 120.1 . . ?
C13 C18 H18 120.1 . . ?
Cl6 C19 Cl7 110.15(14) . . ?
Cl6 C19 Cl5 109.48(15) . . ?
Cl7 C19 Cl5 110.34(13) . . ?
Cl6 C19 H19 108.9 . . ?
Cl7 C19 H19 108.9 . . ?
Cl5 C19 H19 108.9 . . ?

loop_
_geom_bond_atom_site_label_1
_geom_bond_atom_site_label_2
_geom_bond_distance
_geom_bond_site_symmetry_2
_geom_bond_publ_flag
Zn1 Cl4 2.2563(7) . ?
Zn1 Cl1 2.2715(7) . ?
Zn1 Cl3 2.2828(7) . ?
Zn1 Cl2 2.2830(7) . ?
Cl5 C19 1.763(3) . ?
Cl6 C19 1.759(2) . ?
Cl7 C19 1.760(3) . ?
P1 C2 1.772(3) . ?
P1 C1 1.782(2) . ?
P1 C3 1.783(3) . ?
P1 C4 1.793(2) . ?
P2 C12 1.779(2) . ?
P2 C11 1.779(3) . ?
P2 C10 1.786(2) . ?
P2 C13 1.797(2) . ?
C1 H1A 0.9600 . ?
C1 H1B 0.9600 . ?
C1 H1C 0.9600 . ?
C2 H2A 0.9600 . ?
C2 H2B 0.9600 . ?
C2 H2C 0.9600 . ?
C3 H3A 0.9600 . ?
C3 H3B 0.9600 . ?
C3 H3C 0.9600 . ?
C4 C5 1.390(3) . ?
C4 C9 1.397(3) . ?
C5 C6 1.379(3) . ?
C5 H5 0.9300 . ?
C6 C7 1.382(3) . ?
C6 H6 0.9300 . ?
C7 C8 1.378(4) . ?
C7 H7 0.9300 . ?
C8 C9 1.385(3) . ?
C8 H8 0.9300 . ?
C9 H9 0.9300 . ?
C10 H10A 0.9600 . ?
C10 H10B 0.9600 . ?
C10 H10C 0.9600 . ?
C11 H11A 0.9600 . ?
C11 H11B 0.9600 . ?
C11 H11C 0.9600 . ?
C12 H12A 0.9600 . ?
C12 H12B 0.9600 . ?
C12 H12C 0.9600 . ?
C13 C14 1.380(4) . ?
C13 C18 1.394(3) . ?
C14 C15 1.388(4) . ?
C14 H14 0.9300 . ?
C15 C16 1.380(4) . ?
C15 H15 0.9300 . ?
C16 C17 1.370(4) . ?
C16 H16 0.9300 . ?
C17 C18 1.390(3) . ?
C17 H17 0.9300 . ?
C18 H18 0.9300 . ?
C19 H19 0.9800 . ?
